data_2208557
loop_
_publ_author_name
'You, Zhong-Lu'
'Wang, Jia'
'Han, Xiao'

_publ_section_title '[<i>N</i>,<i>N</i>-Diethyl-<i>N</i>'-(2-pyridylmethylene)ethane-1,2-diamine]dithiocyanatocopper(II)'
_journal_coeditor_code CI2024
_journal_issue 4
_journal_name_full 'Acta Crystallographica Section E'
_journal_page_first m860
_journal_page_last m861
_journal_paper_doi 10.1107/S1600536806010506
_journal_volume 62
_journal_year 2006
_chemical_formula_iupac '[Cu (C12 H19 N3)(N C S)2]'
_chemical_formula_moiety '[Cu (N C S)2 (C12 H19 N3)]'
_chemical_formula_sum 'C14 H19 Cu N5 S2'
_chemical_formula_weight 385.00
_chemical_name_systematic
;
 ?
;
_space_group_IT_number 76
_symmetry_cell_setting tetragonal
_symmetry_space_group_name_Hall 'P 4w'
_symmetry_space_group_name_H-M 'P 41'
_atom_sites_solution_hydrogens geom
_atom_sites_solution_primary direct
_atom_sites_solution_secondary difmap
_audit_creation_method SHELXL-97
_cell_angle_alpha 90.00
_cell_angle_beta 90.00
_cell_angle_gamma 90.00
_cell_formula_units_Z 4
_cell_length_a 7.2940(10)
_cell_length_b 7.2940(10)
_cell_length_c 33.549(3)
_cell_measurement_reflns_used 3609
_cell_measurement_temperature 298(2)
_cell_measurement_theta_max 25.1
_cell_measurement_theta_min 2.4
_cell_volume 1784.9(4)
_computing_cell_refinement 'SAINT (Bruker, 1998)'
_computing_data_collection 'SMART (Bruker, 1998)'
_computing_data_reduction SAINT
_computing_molecular_graphics 'SHELXTL (Sheldrick, 1997b)'
_computing_publication_material SHELXTL
_computing_structure_refinement 'SHELXL97 (Sheldrick, 1997a)'
_computing_structure_solution 'SHELXS97 (Sheldrick, 1997a)'
_diffrn_ambient_temperature 298(2)
_diffrn_measured_fraction_theta_full 0.999
_diffrn_measured_fraction_theta_max 0.999
_diffrn_measurement_device_type 'Bruker SMART CCD area-detector'
_diffrn_measurement_method '\w scan'
_diffrn_radiation_monochromator graphite
_diffrn_radiation_source 'fine-focus sealed tube'
_diffrn_radiation_type MoK\a
_diffrn_radiation_wavelength 0.71073
_diffrn_reflns_av_R_equivalents 0.0313
_diffrn_reflns_av_sigmaI/netI 0.0373
_diffrn_reflns_limit_h_max 9
_diffrn_reflns_limit_h_min -9
_diffrn_reflns_limit_k_max 9
_diffrn_reflns_limit_k_min -9
_diffrn_reflns_limit_l_max 43
_diffrn_reflns_limit_l_min -43
_diffrn_reflns_number 15425
_diffrn_reflns_theta_full 27.49
_diffrn_reflns_theta_max 27.49
_diffrn_reflns_theta_min 2.43
_diffrn_standards_number 0
_exptl_absorpt_coefficient_mu 1.460
_exptl_absorpt_correction_T_max 0.8678
_exptl_absorpt_correction_T_min 0.6290
_exptl_absorpt_correction_type multi-scan
_exptl_absorpt_process_details '(SADABS; Sheldrick, 1996)'
_exptl_crystal_colour blue
_exptl_crystal_density_diffrn 1.433
_exptl_crystal_density_method 'not measured'
_exptl_crystal_description Block
_exptl_crystal_F_000 796
_exptl_crystal_size_max 0.35
_exptl_crystal_size_mid 0.12
_exptl_crystal_size_min 0.10
_refine_diff_density_max 0.331
_refine_diff_density_min -0.241
_refine_ls_abs_structure_details 'Flack (1983); 1995 Friedel pairs'
_refine_ls_abs_structure_Flack 0.027(15)
_refine_ls_extinction_method none
_refine_ls_goodness_of_fit_ref 0.966
_refine_ls_hydrogen_treatment constr
_refine_ls_matrix_type full
_refine_ls_number_parameters 201
_refine_ls_number_reflns 4084
_refine_ls_number_restraints 1
_refine_ls_restrained_S_all 0.965
_refine_ls_R_factor_all 0.0687
_refine_ls_R_factor_gt 0.0436
_refine_ls_shift/su_max 0.001
_refine_ls_shift/su_mean <0.001
_refine_ls_structure_factor_coef Fsqd
_refine_ls_weighting_details 'calc w=1/[\s^2^(Fo^2^)+(0.0581P)^2^] where P=(Fo^2^+2Fc^2^)/3'
_refine_ls_weighting_scheme calc
_refine_ls_wR_factor_gt 0.0989
_refine_ls_wR_factor_ref 0.1084
_reflns_number_gt 2778
_reflns_number_total 4084
_reflns_threshold_expression I>2\s(I)
_cod_data_source_file ci2024.cif
_cod_data_source_block I
_cod_depositor_comments
;
The following automatic conversions were performed:
'_symmetry_cell_setting' value 'Tetragonal' changed to 'tetragonal'
according to '/home/saulius/struct/CIF-dictionaries/cif_core.dic'
dictionary named 'cif_core.dic' version 2.4.1 from 2010-06-29.

Automatic conversion script
Id: cif_fix_enum 1527 2010-12-29 10:47:43Z saulius 

The following automatic conversions were performed:

'_symmetry_cell_setting' value 'Tetragonal' changed to 'tetragonal'
according to /home/saulius/struct/CIF-dictionaries/cif_core.dic
dictionary named 'cif_core.dic' version 2.4.1 from 2010-06-29.

Automatic conversion script
Id: cif_fix_values 1715 2011-07-08 13:25:40Z adriana 
;
_cod_database_code 2208557
_cod_database_fobs_code 2208557

loop_
_symmetry_equiv_pos_as_xyz
'x, y, z'
'-x, -y, z+1/2'
'-y, x, z+1/4'
'y, -x, z+3/4'

loop_
_atom_site_type_symbol
_atom_site_label
_atom_site_fract_x
_atom_site_fract_y
_atom_site_fract_z
_atom_site_U_iso_or_equiv
_atom_site_adp_type
_atom_site_calc_flag
_atom_site_refinement_flags
_atom_site_occupancy
Cu Cu1 0.92314(7) 0.04551(6) 0.796394(14) 0.07533(17) Uani d . 1
S S1 0.6294(2) 0.57390(17) 0.75221(4) 0.1025(4) Uani d . 1
S S2 1.2512(3) 0.4069(3) 0.89374(6) 0.1442(7) Uani d . 1
N N1 0.7381(5) -0.0536(5) 0.83716(10) 0.0790(9) Uani d . 1
N N2 1.0267(6) -0.1971(5) 0.80643(12) 0.0894(11) Uani d . 1
N N3 1.0962(4) 0.0317(5) 0.74660(13) 0.0824(10) Uani d . 1
N N4 0.7747(6) 0.2505(6) 0.78057(12) 0.1056(15) Uani d . 1
N N5 1.1000(8) 0.1917(8) 0.83668(17) 0.1261(17) Uani d . 1
C C1 0.5989(7) 0.0316(8) 0.85374(14) 0.0999(14) Uani d . 1
H H1 0.5713 0.1507 0.8458 0.120 Uiso calc R 1
C C2 0.4911(9) -0.0529(10) 0.8831(2) 0.125(2) Uani d . 1
H H2 0.3930 0.0087 0.8947 0.149 Uiso calc R 1
C C3 0.5323(11) -0.2226(12) 0.89397(18) 0.133(2) Uani d . 1
H H3 0.4635 -0.2788 0.9139 0.159 Uiso calc R 1
C C4 0.6749(10) -0.3183(9) 0.87647(19) 0.123(2) Uani d . 1
H H4 0.7013 -0.4386 0.8836 0.148 Uiso calc R 1
C C5 0.7764(7) -0.2265(7) 0.84790(14) 0.0871(13) Uani d . 1
C C6 0.9371(9) -0.3015(7) 0.82880(17) 0.1013(16) Uani d . 1
H H6 0.9727 -0.4225 0.8329 0.122 Uiso calc R 1
C C7 1.1875(9) -0.2489(8) 0.7836(2) 0.122(2) Uani d . 1
H H7A 1.1567 -0.3442 0.7646 0.146 Uiso calc R 1
H H7B 1.2824 -0.2951 0.8012 0.146 Uiso calc R 1
C C8 1.2552(7) -0.0763(9) 0.7617(2) 0.1126(18) Uani d . 1
H H8A 1.3271 -0.0014 0.7798 0.135 Uiso calc R 1
H H8B 1.3331 -0.1116 0.7396 0.135 Uiso calc R 1
C C9 1.0083(9) -0.0708(8) 0.71385(19) 0.1080(17) Uani d . 1
H H9A 1.0939 -0.0780 0.6918 0.130 Uiso calc R 1
H H9B 0.9854 -0.1951 0.7229 0.130 Uiso calc R 1
C C10 0.8348(12) 0.0061(10) 0.6989(2) 0.148(3) Uani d . 1
H H10A 0.7490 0.0162 0.7205 0.222 Uiso calc R 1
H H10B 0.7853 -0.0731 0.6788 0.222 Uiso calc R 1
H H10C 0.8569 0.1253 0.6878 0.222 Uiso calc R 1
C C11 1.1598(7) 0.2181(7) 0.73486(17) 0.0951(14) Uani d . 1
H H11A 1.2136 0.2761 0.7581 0.114 Uiso calc R 1
H H11B 1.0533 0.2898 0.7273 0.114 Uiso calc R 1
C C12 1.2982(9) 0.2277(10) 0.7009(2) 0.139(2) Uani d . 1
H H12A 1.4132 0.1777 0.7097 0.208 Uiso calc R 1
H H12B 1.3151 0.3532 0.6931 0.208 Uiso calc R 1
H H12C 1.2536 0.1583 0.6786 0.208 Uiso calc R 1
C C13 0.7145(6) 0.3850(7) 0.76873(12) 0.0775(11) Uani d . 1
C C14 1.1606(6) 0.2808(6) 0.86033(15) 0.0781(11) Uani d . 1

loop_
_atom_site_aniso_label
_atom_site_aniso_U_11
_atom_site_aniso_U_22
_atom_site_aniso_U_33
_atom_site_aniso_U_12
_atom_site_aniso_U_13
_atom_site_aniso_U_23
Cu1 0.0768(3) 0.0713(3) 0.0779(3) 0.0230(2) -0.0049(3) 0.0022(3)
S1 0.1163(9) 0.0879(8) 0.1032(9) 0.0377(7) -0.0080(8) 0.0079(7)
S2 0.1579(15) 0.1175(12) 0.1573(16) -0.0130(11) -0.0253(13) -0.0358(11)
N1 0.091(2) 0.083(2) 0.0633(19) 0.011(2) -0.0085(18) 0.0003(17)
N2 0.104(3) 0.075(2) 0.089(3) 0.034(2) -0.009(2) -0.006(2)
N3 0.069(2) 0.086(2) 0.092(3) 0.0060(18) -0.0052(18) -0.011(2)
N4 0.099(3) 0.101(3) 0.117(4) 0.047(2) 0.000(2) 0.027(2)
N5 0.138(4) 0.117(4) 0.124(4) 0.010(3) -0.042(3) -0.027(3)
C1 0.098(3) 0.121(4) 0.081(3) 0.021(3) 0.010(3) 0.010(3)
C2 0.103(4) 0.158(6) 0.112(4) 0.014(4) 0.009(3) 0.008(4)
C3 0.140(5) 0.172(7) 0.086(4) -0.013(5) 0.016(4) 0.025(4)
C4 0.162(6) 0.106(4) 0.103(4) -0.005(4) -0.010(4) 0.033(4)
C5 0.107(3) 0.081(3) 0.074(3) 0.010(3) -0.010(2) 0.006(2)
C6 0.138(5) 0.070(3) 0.096(3) 0.029(3) -0.023(3) 0.008(3)
C7 0.114(4) 0.104(4) 0.148(6) 0.056(3) 0.005(4) -0.001(4)
C8 0.077(3) 0.121(4) 0.140(5) 0.022(3) 0.003(3) -0.025(4)
C9 0.101(3) 0.122(4) 0.101(4) -0.011(3) 0.013(3) -0.025(3)
C10 0.170(7) 0.142(5) 0.132(6) 0.001(5) -0.069(5) -0.014(4)
C11 0.094(3) 0.083(3) 0.109(4) -0.008(3) 0.013(3) -0.003(3)
C12 0.121(5) 0.131(5) 0.164(6) -0.020(4) 0.044(4) 0.003(5)
C13 0.069(2) 0.097(3) 0.066(2) 0.022(2) 0.0107(19) -0.001(2)
C14 0.085(3) 0.065(2) 0.083(3) 0.005(2) 0.000(2) 0.002(2)

loop_
_atom_type_symbol
_atom_type_description
_atom_type_scat_dispersion_real
_atom_type_scat_dispersion_imag
_atom_type_scat_source
C C 0.0033 0.0016 'International Tables Vol C Tables 4.2.6.8 and 6.1.1.4'
H H 0.0000 0.0000 'International Tables Vol C Tables 4.2.6.8 and 6.1.1.4'
N N 0.0061 0.0033 'International Tables Vol C Tables 4.2.6.8 and 6.1.1.4'
S S 0.1246 0.1234 'International Tables Vol C Tables 4.2.6.8 and 6.1.1.4'
Cu Cu 0.3201 1.2651 'International Tables Vol C Tables 4.2.6.8 and 6.1.1.4'

loop_
_geom_angle_atom_site_label_1
_geom_angle_atom_site_label_2
_geom_angle_atom_site_label_3
_geom_angle
_geom_angle_publ_flag
N4 Cu1 N2 166.1(2) y
N4 Cu1 N1 95.02(18) y
N2 Cu1 N1 79.66(18) y
N4 Cu1 N3 99.01(17) y
N2 Cu1 N3 82.00(17) y
N1 Cu1 N3 155.49(15) y
N4 Cu1 N5 97.2(2) y
N2 Cu1 N5 96.25(19) y
N1 Cu1 N5 98.6(2) y
N3 Cu1 N5 99.4(2) y
C1 N1 C5 119.5(5) ?
C1 N1 Cu1 128.5(3) ?
C5 N1 Cu1 111.9(3) ?
C6 N2 C7 125.4(4) ?
C6 N2 Cu1 116.9(4) ?
C7 N2 Cu1 117.3(4) ?
C9 N3 C11 113.6(4) ?
C9 N3 C8 108.9(4) ?
C11 N3 C8 109.3(4) ?
C9 N3 Cu1 110.8(3) ?
C11 N3 Cu1 110.8(3) ?
C8 N3 Cu1 102.9(3) ?
C13 N4 Cu1 168.0(4) ?
C14 N5 Cu1 166.5(5) ?
N1 C1 C2 121.5(6) ?
N1 C1 H1 119.3 ?
C2 C1 H1 119.3 ?
C3 C2 C1 118.5(6) ?
C3 C2 H2 120.8 ?
C1 C2 H2 120.8 ?
C2 C3 C4 121.7(6) ?
C2 C3 H3 119.2 ?
C4 C3 H3 119.2 ?
C3 C4 C5 116.9(6) ?
C3 C4 H4 121.6 ?
C5 C4 H4 121.6 ?
N1 C5 C4 122.0(5) ?
N1 C5 C6 114.0(5) ?
C4 C5 C6 124.0(5) ?
N2 C6 C5 117.3(4) ?
N2 C6 H6 121.3 ?
C5 C6 H6 121.3 ?
N2 C7 C8 107.3(4) ?
N2 C7 H7A 110.3 ?
C8 C7 H7A 110.3 ?
N2 C7 H7B 110.3 ?
C8 C7 H7B 110.3 ?
H7A C7 H7B 108.5 ?
N3 C8 C7 110.2(4) ?
N3 C8 H8A 109.6 ?
C7 C8 H8A 109.6 ?
N3 C8 H8B 109.6 ?
C7 C8 H8B 109.6 ?
H8A C8 H8B 108.1 ?
C10 C9 N3 115.7(5) ?
C10 C9 H9A 108.4 ?
N3 C9 H9A 108.4 ?
C10 C9 H9B 108.4 ?
N3 C9 H9B 108.4 ?
H9A C9 H9B 107.4 ?
C9 C10 H10A 109.5 ?
C9 C10 H10B 109.5 ?
H10A C10 H10B 109.5 ?
C9 C10 H10C 109.5 ?
H10A C10 H10C 109.5 ?
H10B C10 H10C 109.5 ?
N3 C11 C12 116.5(5) ?
N3 C11 H11A 108.2 ?
C12 C11 H11A 108.2 ?
N3 C11 H11B 108.2 ?
C12 C11 H11B 108.2 ?
H11A C11 H11B 107.3 ?
C11 C12 H12A 109.5 ?
C11 C12 H12B 109.5 ?
H12A C12 H12B 109.5 ?
C11 C12 H12C 109.5 ?
H12A C12 H12C 109.5 ?
H12B C12 H12C 109.5 ?
N4 C13 S1 179.8(5) ?
N5 C14 S2 178.8(5) ?

loop_
_geom_bond_atom_site_label_1
_geom_bond_atom_site_label_2
_geom_bond_distance
_geom_bond_publ_flag
Cu1 N4 1.921(4) y
Cu1 N2 1.954(3) y
Cu1 N1 2.053(4) y
Cu1 N3 2.096(4) y
Cu1 N5 2.151(5) y
S1 C13 1.610(5) ?
S2 C14 1.594(5) ?
N1 C1 1.314(7) ?
N1 C5 1.341(6) ?
N2 C6 1.253(7) ?
N2 C7 1.450(7) ?
N3 C9 1.476(7) ?
N3 C11 1.489(6) ?
N3 C8 1.491(7) ?
N4 C13 1.146(5) ?
N5 C14 1.117(6) ?
C1 C2 1.403(8) ?
C1 H1 0.93 ?
C2 C3 1.325(9) ?
C2 H2 0.93 ?
C3 C4 1.383(10) ?
C3 H3 0.93 ?
C4 C5 1.384(8) ?
C4 H4 0.93 ?
C5 C6 1.444(8) ?
C6 H6 0.93 ?
C7 C8 1.540(9) ?
C7 H7A 0.97 ?
C7 H7B 0.97 ?
C8 H8A 0.97 ?
C8 H8B 0.97 ?
C9 C10 1.472(9) ?
C9 H9A 0.97 ?
C9 H9B 0.97 ?
C10 H10A 0.96 ?
C10 H10B 0.96 ?
C10 H10C 0.96 ?
C11 C12 1.523(8) ?
C11 H11A 0.97 ?
C11 H11B 0.97 ?
C12 H12A 0.96 ?
C12 H12B 0.96 ?
C12 H12C 0.96 ?
